data_2200796
loop_
_publ_author_name
'Low, John Nicolson'
'Cobo, Justo'
'Nogueras, Manuel'
'S\'anchez, Adolfo'
'Quiroga, Jairo'
'Hern\'andez, Pedro'

_publ_section_title 11-Chloro-5,7-dihydro-6<i>H</i>-benzothiazolo[2,3-<i>b</i>]benzo[<i>h</i>]quinazoline
_journal_issue 10
_journal_name_full 'Acta Crystallographica Section E'
_journal_page_first o937
_journal_page_last o938
_journal_paper_doi 10.1107/S1600536801014787
_journal_volume 57
_journal_year 2001
_chemical_formula_iupac 'C18 H13 Cl1 N2 S1'
_chemical_formula_moiety 'C18 H13 Cl1 N2 S1'
_chemical_formula_sum 'C18 H13 Cl N2 S'
_chemical_formula_weight 324.82
_chemical_melting_point 452
_chemical_name_systematic
;
11-Chloro-5H-6,7-dihydrobenzothiazolo[2,3-b]benzo[h]quinazoline
;
_space_group_IT_number 2
_symmetry_cell_setting triclinic
_symmetry_space_group_name_Hall '-P 1'
_symmetry_space_group_name_H-M 'P -1'
_cell_angle_alpha 70.368(3)
_cell_angle_beta 78.550(2)
_cell_angle_gamma 89.0800(14)
_cell_formula_units_Z 4
_cell_length_a 7.2637(3)
_cell_length_b 14.4294(5)
_cell_length_c 15.1081(5)
_cell_measurement_reflns_used 20568
_cell_measurement_temperature 120.0(10)
_cell_measurement_theta_max 27.5
_cell_measurement_theta_min 2.9
_cell_volume 1459.56(10)
_computing_cell_refinement 'DENZO-SMN (Otwinowski & Minor, 1997)'
_computing_data_collection 'KappaCCD Server Software (Nonius, 1997)'
_computing_data_reduction DENZO-SMN
_computing_molecular_graphics 'ORTEPII (Johnson, 1976) and PLATON (Spek, 2000)'
_computing_publication_material 'SHELXL97  and WordPerfect macro PRPKAPPA (Ferguson, 1999)'
_computing_structure_refinement 'SHELXL97 (Sheldrick, 1997)'
_computing_structure_solution 'SHELXS97 (Sheldrick, 1997)'
_diffrn_ambient_temperature 120.0(10)
_diffrn_measured_fraction_theta_full .969
_diffrn_measured_fraction_theta_max .944
_diffrn_measurement_device_type Kappa-CCD
_diffrn_measurement_method '\f scans, and \w scans with \k offsets'
_diffrn_radiation_monochromator graphite
_diffrn_radiation_source 'fine-focus sealed X-ray tube'
_diffrn_radiation_type 'Mo K\a'
_diffrn_radiation_wavelength .71073
_diffrn_reflns_av_R_equivalents .060
_diffrn_reflns_av_sigmaI/netI .066
_diffrn_reflns_limit_h_max 9
_diffrn_reflns_limit_h_min -9
_diffrn_reflns_limit_k_max 18
_diffrn_reflns_limit_k_min -18
_diffrn_reflns_limit_l_max 19
_diffrn_reflns_limit_l_min -18
_diffrn_reflns_number 20548
_diffrn_reflns_theta_full 25.0
_diffrn_reflns_theta_max 27.4
_diffrn_reflns_theta_min 2.9
_diffrn_standards_decay_% 0
_diffrn_standards_number 0
_exptl_absorpt_coefficient_mu .40
_exptl_absorpt_correction_T_max .961
_exptl_absorpt_correction_T_min .924
_exptl_absorpt_correction_type multi-scan
_exptl_absorpt_process_details '(DENZO-SMN; Otwinowski & Minor, 1997)'
_exptl_crystal_colour orange
_exptl_crystal_density_diffrn 1.478
_exptl_crystal_density_method 'not measured'
_exptl_crystal_description block
_exptl_crystal_F_000 672
_exptl_crystal_size_max .20
_exptl_crystal_size_mid .10
_exptl_crystal_size_min .10
_refine_diff_density_max .32
_refine_diff_density_min -.38
_refine_ls_extinction_method none
_refine_ls_goodness_of_fit_ref 1.03
_refine_ls_hydrogen_treatment constr
_refine_ls_matrix_type full
_refine_ls_number_parameters 397
_refine_ls_number_reflns 6309
_refine_ls_number_restraints 0
_refine_ls_restrained_S_all 1.03
_refine_ls_R_factor_all .073
_refine_ls_R_factor_gt .042
_refine_ls_shift/su_max .001
_refine_ls_shift/su_mean .000
_refine_ls_structure_factor_coef Fsqd
_refine_ls_weighting_details 'w = 1/[\s^2^(Fo^2^)+(0.0481P)^2^+0.0093P] where P = (Fo^2^+2Fc^2^)/3'
_refine_ls_weighting_scheme calc
_refine_ls_wR_factor_ref .102
_reflns_number_gt 4470
_reflns_number_total 6309
_reflns_threshold_expression I>2\s(I)
_cod_data_source_file ya6057.cif
_cod_data_source_block I
_cod_depositor_comments
;
The following automatic conversions were performed:

'_exptl_absorpt_correction_type' value 'Multi-scan' changed to
'multi-scan' according to
/home/saulius/struct/CIF-dictionaries/cif_core.dic dictionary named
'cif_core.dic' version 2.4.1 from 2010-06-29.

Automatic conversion script
Id: cif_fix_values 1715 2011-07-08 13:25:40Z adriana 
;
_cod_original_cell_volume 1459.56(9)
_cod_original_formula_sum 'C18 H13 Cl1 N2 S1'
_cod_database_code 2200796
_cod_database_fobs_code 2200796

loop_
_symmetry_equiv_pos_as_xyz
'x, y, z'
'-x, -y, -z'

loop_
_atom_site_label
_atom_site_fract_x
_atom_site_fract_y
_atom_site_fract_z
_atom_site_U_iso_or_equiv
_atom_site_adp_type
_atom_site_calc_flag
_atom_site_refinement_flags
_atom_site_occupancy
_atom_site_disorder_assembly
_atom_site_disorder_group
_atom_site_type_symbol
C11 .9497(3) .13006(13) .66763(12) .0210(4) Uani d . 1 . . C
C12 .8722(3) .12940(13) .75932(13) .0235(4) Uani d . 1 . . C
C13 .6797(3) .13427(14) .78764(12) .0241(4) Uani d . 1 . . C
Cl13 .58735(8) .13428(4) .90268(3) .03721(16) Uani d . 1 . . Cl
C14 .5574(3) .13836(13) .72597(12) .0224(4) Uani d . 1 . . C
C14A .6350(3) .13698(13) .63522(12) .0197(4) Uani d . 1 . . C
C41A .8302(3) .13335(12) .60551(12) .0187(4) Uani d . 1 . . C
S15 .51835(7) .13400(4) .54521(3) .02312(13) Uani d . 1 . . S
C15A .7328(3) .12633(13) .46944(12) .0184(4) Uani d . 1 . . C
N16 .7403(2) .11994(10) .38638(10) .0183(3) Uani d . 1 . . N
C16A .9261(3) .11903(12) .33377(12) .0185(4) Uani d . 1 . . C
C16B .9379(3) .10865(13) .23924(12) .0186(4) Uani d . 1 . . C
C17 .7835(3) .07523(13) .21374(12) .0222(4) Uani d . 1 . . C
C18 .7983(3) .06674(13) .12385(13) .0258(5) Uani d . 1 . . C
C19 .9677(3) .09275(14) .05758(13) .0267(5) Uani d . 1 . . C
C110 1.1225(3) .12491(14) .08292(13) .0259(5) Uani d . 1 . . C
C10A 1.1115(3) .13234(13) .17268(13) .0205(4) Uani d . 1 . . C
C111 1.2770(3) .16999(14) .20051(12) .0241(4) Uani d . 1 . . C
C112 1.2746(3) .12503(14) .30755(13) .0220(4) Uani d . 1 . . C
C113 1.0762(3) .13229(13) .46404(12) .0202(4) Uani d . 1 . . C
C12A 1.0824(2) .12598(12) .36654(12) .0178(4) Uani d . 1 . . C
N114 .8801(2) .12882(10) .51403(10) .0172(3) Uani d . 1 . . N
C21 -.0308(3) .34448(13) -.15182(13) .0256(5) Uani d . 1 . . C
C22 .0452(3) .34242(13) -.24258(13) .0277(5) Uani d . 1 . . C
C23 .2377(3) .35663(14) -.27785(13) .0278(5) Uani d . 1 . . C
Cl23 .32929(8) .35263(4) -.39189(3) .03944(16) Uani d . 1 . . Cl
C24 .3596(3) .37532(13) -.22472(12) .0262(5) Uani d . 1 . . C
C24A .2820(3) .38067(13) -.13546(12) .0226(4) Uani d . 1 . . C
C42A .0888(3) .36402(13) -.09826(12) .0203(4) Uani d . 1 . . C
S25 .39665(7) .40991(4) -.05581(3) .02585(14) Uani d . 1 . . S
C25A .1820(3) .39806(13) .02719(12) .0188(4) Uani d . 1 . . C
N26 .1730(2) .41199(10) .10724(10) .0192(3) Uani d . 1 . . N
C26A -.0081(3) .39046(12) .16931(12) .0172(4) Uani d . 1 . . C
C26B -.0152(3) .39420(13) .26629(12) .0179(4) Uani d . 1 . . C
C27 .1472(3) .41247(13) .29521(12) .0219(4) Uani d . 1 . . C
C28 .1393(3) .41513(14) .38667(13) .0257(4) Uani d . 1 . . C
C29 -.0317(3) .39838(14) .45139(13) .0261(5) Uani d . 1 . . C
C210 -.1935(3) .37956(13) .42335(13) .0240(4) Uani d . 1 . . C
C21A -.1887(3) .37777(13) .33173(12) .0192(4) Uani d . 1 . . C
C211 -.3683(3) .36587(14) .29940(12) .0223(4) Uani d . 1 . . C
C212 -.3439(3) .32751(13) .21578(12) .0215(4) Uani d . 1 . . C
C213 -.1543(3) .35037(13) .04946(12) .0201(4) Uani d . 1 . . C
C22A -.1606(3) .36143(12) .14533(12) .0176(4) Uani d . 1 . . C
N214 .0372(2) .37192(11) -.00789(10) .0188(3) Uani d . 1 . . N
H11 1.0818 .1283 .6476 .025 Uiso calc R 1 . . H
H12 .9517 .1256 .8032 .028 Uiso calc R 1 . . H
H14 .4257 .1420 .7457 .027 Uiso calc R 1 . . H
H17 .6669 .0581 .2585 .027 Uiso calc R 1 . . H
H18 .6928 .0432 .1076 .031 Uiso calc R 1 . . H
H19 .9777 .0886 -.0046 .032 Uiso calc R 1 . . H
H110 1.2383 .1421 .0376 .031 Uiso calc R 1 . . H
H11A 1.2751 .2425 .1825 .029 Uiso calc R 1 . . H
H11B 1.3953 .1545 .1641 .029 Uiso calc R 1 . . H
H11C 1.3133 .0563 .3224 .026 Uiso calc R 1 . . H
H11D 1.3662 .1626 .3247 .026 Uiso calc R 1 . . H
H11E 1.1415 .0767 .5017 .024 Uiso calc R 1 . . H
H11F 1.1419 .1945 .4576 .024 Uiso calc R 1 . . H
H21 -.1622 .3328 -.1266 .031 Uiso calc R 1 . . H
H22 -.0350 .3312 -.2810 .033 Uiso calc R 1 . . H
H24 .4915 .3841 -.2490 .031 Uiso calc R 1 . . H
H27 .2650 .4233 .2515 .026 Uiso calc R 1 . . H
H28 .2510 .4284 .4051 .031 Uiso calc R 1 . . H
H29 -.0378 .3998 .5143 .031 Uiso calc R 1 . . H
H210 -.3103 .3676 .4679 .029 Uiso calc R 1 . . H
H21A -.4255 .4305 .2808 .027 Uiso calc R 1 . . H
H21B -.4576 .3201 .3545 .027 Uiso calc R 1 . . H
H21C -.3527 .2546 .2413 .026 Uiso calc R 1 . . H
H21D -.4483 .3493 .1816 .026 Uiso calc R 1 . . H
H21E -.1967 .2823 .0588 .024 Uiso calc R 1 . . H
H21F -.2404 .3961 .0152 .024 Uiso calc R 1 . . H

loop_
_atom_site_aniso_label
_atom_site_aniso_U_11
_atom_site_aniso_U_22
_atom_site_aniso_U_33
_atom_site_aniso_U_12
_atom_site_aniso_U_13
_atom_site_aniso_U_23
C11 .0210(11) .0209(10) .0218(10) .0010(8) -.0068(8) -.0069(8)
C12 .0275(12) .0232(11) .0211(10) -.0005(9) -.0088(8) -.0068(8)
C13 .0300(12) .0251(11) .0166(10) .0022(9) -.0049(8) -.0064(8)
Cl13 .0376(3) .0555(4) .0200(3) .0023(3) -.0037(2) -.0159(2)
C14 .0198(11) .0237(11) .0218(10) .0021(8) -.0016(8) -.0067(8)
C14A .0188(11) .0203(10) .0199(10) .0016(8) -.0060(8) -.0054(8)
C41A .0205(11) .0156(10) .0191(10) -.0003(8) -.0031(8) -.0053(7)
S15 .0153(3) .0354(3) .0206(3) .0030(2) -.00396(19) -.0118(2)
C15A .0151(10) .0192(10) .0203(10) .0006(8) -.0044(7) -.0054(7)
N16 .0153(9) .0237(9) .0161(8) .0023(7) -.0022(6) -.0076(6)
C16A .0171(10) .0156(10) .0202(10) .0008(7) -.0011(8) -.0043(7)
C16B .0192(10) .0166(10) .0199(10) .0048(8) -.0047(8) -.0058(7)
C17 .0219(11) .0234(11) .0220(10) .0019(8) -.0047(8) -.0085(8)
C18 .0301(12) .0250(11) .0267(11) .0023(9) -.0105(9) -.0119(8)
C19 .0360(13) .0259(11) .0202(10) .0060(9) -.0054(9) -.0108(8)
C110 .0259(12) .0264(11) .0239(11) .0043(9) .0000(8) -.0095(8)
C10A .0209(11) .0164(10) .0220(10) .0048(8) -.0028(8) -.0049(7)
C111 .0186(11) .0245(11) .0246(11) .0004(8) .0011(8) -.0053(8)
C112 .0166(10) .0213(10) .0265(10) .0004(8) -.0027(8) -.0069(8)
C113 .0149(10) .0215(10) .0239(10) -.0009(8) -.0039(8) -.0075(8)
C12A .0156(10) .0171(10) .0196(10) -.0004(8) -.0025(8) -.0052(7)
N114 .0133(8) .0221(9) .0176(8) .0022(6) -.0047(6) -.0075(6)
C21 .0315(12) .0238(11) .0223(11) -.0005(9) -.0069(9) -.0080(8)
C22 .0389(14) .0232(11) .0243(11) .0031(9) -.0118(9) -.0095(8)
C23 .0428(14) .0241(11) .0176(10) .0100(9) -.0077(9) -.0080(8)
Cl23 .0512(4) .0497(4) .0218(3) .0189(3) -.0085(2) -.0179(2)
C24 .0264(12) .0297(12) .0202(11) .0083(9) -.0014(8) -.0077(8)
C24A .0236(11) .0234(11) .0214(10) .0056(8) -.0068(8) -.0073(8)
C42A .0260(12) .0169(10) .0173(10) .0022(8) -.0036(8) -.0053(7)
S25 .0174(3) .0404(3) .0201(3) .0031(2) -.0030(2) -.0114(2)
C25A .0168(10) .0189(10) .0197(10) .0014(8) -.0042(8) -.0053(7)
N26 .0172(9) .0238(9) .0157(8) .0001(7) -.0016(6) -.0063(6)
C26A .0162(10) .0148(9) .0192(10) .0023(7) -.0037(8) -.0040(7)
C26B .0192(11) .0168(10) .0171(9) .0024(8) -.0043(7) -.0050(7)
C27 .0180(11) .0260(11) .0223(10) .0020(8) -.0049(8) -.0086(8)
C28 .0247(11) .0316(12) .0262(11) .0043(9) -.0111(9) -.0138(9)
C29 .0320(13) .0297(11) .0187(10) .0039(9) -.0047(9) -.0115(8)
C210 .0231(11) .0267(11) .0208(10) .0004(9) -.0001(8) -.0085(8)
C21A .0197(11) .0157(10) .0208(10) -.0001(8) -.0017(8) -.0056(7)
C211 .0157(10) .0250(11) .0233(10) -.0019(8) .0001(8) -.0067(8)
C212 .0162(10) .0243(11) .0218(10) -.0017(8) -.0036(8) -.0050(8)
C213 .0154(10) .0226(10) .0227(10) -.0017(8) -.0034(8) -.0084(8)
C22A .0179(10) .0167(10) .0173(9) .0019(8) -.0040(7) -.0046(7)
N214 .0161(9) .0237(9) .0170(8) -.0004(7) -.0023(6) -.0082(6)

loop_
_atom_type_symbol
_atom_type_description
_atom_type_scat_dispersion_real
_atom_type_scat_dispersion_imag
_atom_type_scat_source
C C .0033 .0016 'International Tables Vol C Tables 4.2.6.8 and 6.1.1.4'
H H .0000 .0000 'International Tables Vol C Tables 4.2.6.8 and 6.1.1.4'
Cl Cl .1484 .1585 'International Tables Vol C Tables 4.2.6.8 and 6.1.1.4'
N N .0061 .0033 'International Tables Vol C Tables 4.2.6.8 and 6.1.1.4'
S S .1246 .1234 'International Tables Vol C Tables 4.2.6.8 and 6.1.1.4'

loop_
_geom_angle_atom_site_label_1
_geom_angle_atom_site_label_2
_geom_angle_atom_site_label_3
_geom_angle
_geom_angle_publ_flag
C12 C11 C41A 118.63(18) no
C12 C11 H11 120.7 no
C41A C11 H11 120.7 no
C11 C12 C13 120.60(18) no
C11 C12 H12 119.7 no
C13 C12 H12 119.7 no
C12 C13 C14 121.61(17) no
C12 C13 Cl13 119.46(14) no
C14 C13 Cl13 118.93(15) no
C14A C14 C13 117.56(18) no
C14A C14 H14 121.2 no
C13 C14 H14 121.2 no
C14 C14A C41A 121.20(17) no
C14 C14A S15 128.15(15) no
C41A C14A S15 110.59(13) no
N114 C41A C11 126.85(17) no
N114 C41A C14A 112.70(16) no
C11 C41A C14A 120.39(17) no
C14A S15 C15A 91.49(8) no
N16 C15A N114 128.04(17) no
N16 C15A S15 122.38(14) no
N114 C15A S15 109.58(12) no
C15A N16 C16A 114.46(15) no
C12A C16A N16 123.73(16) no
C12A C16A C16B 120.87(16) no
N16 C16A C16B 115.40(15) no
C17 C16B C10A 119.14(16) no
C17 C16B C16A 122.04(16) no
C10A C16B C16A 118.82(16) no
C18 C17 C16B 120.80(18) no
C18 C17 H17 119.6 no
C16B C17 H17 119.6 no
C17 C18 C19 119.94(18) no
C17 C18 H18 120.0 no
C19 C18 H18 120.0 no
C18 C19 C110 119.54(17) no
C18 C19 H19 120.2 no
C110 C19 H19 120.2 no
C10A C110 C19 121.43(18) no
C10A C110 H110 119.3 no
C19 C110 H110 119.3 no
C110 C10A C16B 119.12(17) no
C110 C10A C111 122.14(17) no
C16B C10A C111 118.67(15) no
C10A C111 C112 112.46(15) no
C10A C111 H11A 109.1 no
C112 C111 H11A 109.1 no
C10A C111 H11B 109.1 no
C112 C111 H11B 109.1 no
H11A C111 H11B 107.8 no
C12A C112 C111 111.37(15) no
C12A C112 H11C 109.4 no
C111 C112 H11C 109.4 no
C12A C112 H11D 109.4 no
C111 C112 H11D 109.4 no
H11C C112 H11D 108.0 no
N114 C113 C12A 109.79(14) no
N114 C113 H11E 109.7 no
C12A C113 H11E 109.7 no
N114 C113 H11F 109.7 no
C12A C113 H11F 109.7 no
H11E C113 H11F 108.2 no
C16A C12A C113 122.53(16) no
C16A C12A C112 121.30(16) no
C113 C12A C112 116.15(15) no
C15A N114 C41A 115.61(15) no
C15A N114 C113 121.29(14) no
C41A N114 C113 123.00(15) no
C22 C21 C42A 118.71(19) no
C22 C21 H21 120.6 no
C42A C21 H21 120.6 no
C21 C22 C23 120.38(18) no
C21 C22 H22 119.8 no
C23 C22 H22 119.8 no
C22 C23 C24 121.59(18) no
C22 C23 Cl23 119.31(15) no
C24 C23 Cl23 119.09(16) no
C24A C24 C23 117.71(19) no
C24A C24 H24 121.1 no
C23 C24 H24 121.1 no
C24 C24A C42A 121.11(17) no
C24 C24A S25 128.13(16) no
C42A C24A S25 110.74(13) no
N214 C42A C21 126.64(18) no
N214 C42A C24A 112.91(16) no
C21 C42A C24A 120.43(17) no
C24A S25 C25A 91.28(9) no
N26 C25A N214 127.99(17) no
N26 C25A S25 122.17(14) no
N214 C25A S25 109.84(12) no
C25A N26 C26A 114.72(15) no
C22A C26A N26 123.39(16) no
C22A C26A C26B 121.20(16) no
N26 C26A C26B 115.24(15) no
C27 C26B C21A 119.03(16) no
C27 C26B C26A 121.37(16) no
C21A C26B C26A 119.60(16) no
C28 C27 C26B 120.96(18) no
C28 C27 H27 119.5 no
C26B C27 H27 119.5 no
C27 C28 C29 119.99(18) no
C27 C28 H28 120.0 no
C29 C28 H28 120.0 no
C210 C29 C28 119.36(17) no
C210 C29 H29 120.3 no
C28 C29 H29 120.3 no
C29 C210 C21A 121.47(18) no
C29 C210 H210 119.3 no
C21A C210 H210 119.3 no
C210 C21A C26B 119.18(17) no
C210 C21A C211 120.84(16) no
C26B C21A C211 119.83(15) no
C21A C211 C212 114.82(15) no
C21A C211 H21A 108.6 no
C212 C211 H21A 108.6 no
C21A C211 H21B 108.6 no
C212 C211 H21B 108.6 no
H21A C211 H21B 107.5 no
C22A C212 C211 113.73(15) no
C22A C212 H21C 108.8 no
C211 C212 H21C 108.8 no
C22A C212 H21D 108.8 no
C211 C212 H21D 108.8 no
H21C C212 H21D 107.7 no
N214 C213 C22A 110.06(15) no
N214 C213 H21E 109.6 no
C22A C213 H21E 109.6 no
N214 C213 H21F 109.6 no
C22A C213 H21F 109.6 no
H21E C213 H21F 108.2 no
C26A C22A C212 122.44(16) no
C26A C22A C213 122.38(16) no
C212 C22A C213 114.87(15) no
C25A N214 C42A 115.19(15) no
C25A N214 C213 121.29(14) no
C42A N214 C213 123.47(15) no

loop_
_geom_bond_atom_site_label_1
_geom_bond_atom_site_label_2
_geom_bond_site_symmetry_2
_geom_bond_distance
_geom_bond_publ_flag
C11 C12 . 1.385(3) no
C11 C41A . 1.389(2) no
C11 H11 . .9500 no
C12 C13 . 1.386(3) no
C12 H12 . .9500 no
C13 C14 . 1.397(3) no
C13 Cl13 . 1.7345(18) no
C14 C14A . 1.382(2) no
C14 H14 . .9500 no
C14A C41A . 1.405(3) no
C14A S15 . 1.7515(18) no
C41A N114 . 1.381(2) no
S15 C15A . 1.7667(18) no
C15A N16 . 1.279(2) no
C15A N114 . 1.379(2) no
N16 C16A . 1.426(2) no
C16A C12A . 1.343(2) no
C16A C16B . 1.471(2) no
C16B C17 . 1.397(3) no
C16B C10A . 1.414(2) no
C17 C18 . 1.387(2) no
C17 H17 . .9500 no
C18 C19 . 1.389(3) no
C18 H18 . .9500 no
C19 C110 . 1.390(3) no
C19 H19 . .9500 no
C110 C10A . 1.383(2) no
C110 H110 . .9500 no
C10A C111 . 1.514(3) no
C111 C112 . 1.523(2) no
C111 H11A . .9900 no
C111 H11B . .9900 no
C112 C12A . 1.502(2) no
C112 H11C . .9900 no
C112 H11D . .9900 no
C113 N114 . 1.467(2) no
C113 C12A . 1.498(2) no
C113 H11E . .9900 no
C113 H11F . .9900 no
C21 C22 . 1.383(3) no
C21 C42A . 1.389(3) no
C21 H21 . .9500 no
C22 C23 . 1.386(3) no
C22 H22 . .9500 no
C23 C24 . 1.391(3) no
C23 Cl23 . 1.7391(18) no
C24 C24A . 1.382(2) no
C24 H24 . .9500 no
C24A C42A . 1.397(3) no
C24A S25 . 1.7519(18) no
C42A N214 . 1.385(2) no
S25 C25A . 1.7667(18) no
C25A N26 . 1.280(2) no
C25A N214 . 1.377(2) no
N26 C26A . 1.426(2) no
C26A C22A . 1.346(2) no
C26A C26B . 1.475(2) no
C26B C27 . 1.394(2) no
C26B C21A . 1.407(2) no
C27 C28 . 1.385(2) no
C27 H27 . .9500 no
C28 C29 . 1.388(3) no
C28 H28 . .9500 no
C29 C210 . 1.386(3) no
C29 H29 . .9500 no
C210 C21A . 1.387(2) no
C210 H210 . .9500 no
C21A C211 . 1.512(3) no
C211 C212 . 1.520(2) no
C211 H21A . .9900 no
C211 H21B . .9900 no
C212 C22A . 1.501(2) no
C212 H21C . .9900 no
C212 H21D . .9900 no
C213 N214 . 1.462(2) no
C213 C22A . 1.501(2) no
C213 H21E . .9900 no
C213 H21F . .9900 no

loop_
_geom_torsion_atom_site_label_1
_geom_torsion_atom_site_label_2
_geom_torsion_atom_site_label_3
_geom_torsion_atom_site_label_4
_geom_torsion
_geom_torsion_publ_flag
C41A C11 C12 C13 -1.5(3) no
C11 C12 C13 C14 1.1(3) no
C11 C12 C13 Cl13 -179.49(14) no
C12 C13 C14 C14A .3(3) no
Cl13 C13 C14 C14A -179.20(13) no
C13 C14 C14A C41A -1.1(3) no
C13 C14 C14A S15 175.96(14) no
C12 C11 C41A N114 -176.01(16) no
C12 C11 C41A C14A .7(3) no
C14 C14A C41A N114 177.76(15) no
S15 C14A C41A N114 .24(19) no
C14 C14A C41A C11 .7(3) no
S15 C14A C41A C11 -176.87(14) no
C14 C14A S15 C15A -176.60(17) no
C41A C14A S15 C15A .71(14) no
C14A S15 C15A N16 178.78(16) no
C14A S15 C15A N114 -1.46(13) no
N114 C15A N16 C16A -2.5(3) no
S15 C15A N16 C16A 177.23(12) no
C15A N16 C16A C12A -1.1(3) no
C15A N16 C16A C16B 178.19(14) no
C12A C16A C16B C17 162.48(17) no
N16 C16A C16B C17 -16.9(2) no
C12A C16A C16B C10A -16.9(3) y
N16 C16A C16B C10A 163.78(15) no
C10A C16B C17 C18 -1.1(3) no
C16A C16B C17 C18 179.59(16) no
C16B C17 C18 C19 -.8(3) no
C17 C18 C19 C110 1.5(3) no
C18 C19 C110 C10A -.5(3) no
C19 C110 C10A C16B -1.3(3) no
C19 C110 C10A C111 -178.21(17) no
C17 C16B C10A C110 2.1(3) no
C16A C16B C10A C110 -178.53(16) no
C17 C16B C10A C111 179.06(16) no
C16A C16B C10A C111 -1.6(2) y
C110 C10A C111 C112 -150.19(17) no
C16B C10A C111 C112 32.9(2) y
C10A C111 C112 C12A -45.8(2) y
N16 C16A C12A C113 2.0(3) no
C16B C16A C12A C113 -177.32(15) no
N16 C16A C12A C112 -179.74(15) no
C16B C16A C12A C112 1.0(3) y
N114 C113 C12A C16A .5(2) no
N114 C113 C12A C112 -177.92(14) no
C111 C112 C12A C16A 30.7(2) y
C111 C112 C12A C113 -150.90(15) no
N16 C15A N114 C41A -178.32(16) no
S15 C15A N114 C41A 1.94(19) no
N16 C15A N114 C113 5.1(3) no
S15 C15A N114 C113 -174.61(12) no
C11 C41A N114 C15A 175.44(16) no
C14A C41A N114 C15A -1.4(2) no
C11 C41A N114 C113 -8.1(3) no
C14A C41A N114 C113 175.03(15) no
C12A C113 N114 C15A -3.6(2) no
C12A C113 N114 C41A -179.91(14) no
C42A C21 C22 C23 2.0(3) no
C21 C22 C23 C24 -1.4(3) no
C21 C22 C23 Cl23 179.48(14) no
C22 C23 C24 C24A -.9(3) no
Cl23 C23 C24 C24A 178.28(13) no
C23 C24 C24A C42A 2.5(3) no
C23 C24 C24A S25 -175.99(14) no
C22 C21 C42A N214 177.89(16) no
C22 C21 C42A C24A -.3(3) no
C24 C24A C42A N214 179.61(16) no
S25 C24A C42A N214 -1.7(2) no
C24 C24A C42A C21 -1.9(3) no
S25 C24A C42A C21 176.79(14) no
C24 C24A S25 C25A 179.13(18) no
C42A C24A S25 C25A .52(14) no
C24A S25 C25A N26 -179.82(16) no
C24A S25 C25A N214 .73(13) no
N214 C25A N26 C26A 4.9(3) no
S25 C25A N26 C26A -174.42(12) no
C25A N26 C26A C22A -2.5(3) no
C25A N26 C26A C26B 172.69(15) no
C22A C26A C26B C27 172.04(17) no
N26 C26A C26B C27 -3.3(2) no
C22A C26A C26B C21A -7.1(3) y
N26 C26A C26B C21A 177.59(15) no
C21A C26B C27 C28 -.4(3) no
C26A C26B C27 C28 -179.52(16) no
C26B C27 C28 C29 .7(3) no
C27 C28 C29 C210 -.3(3) no
C28 C29 C210 C21A -.5(3) no
C29 C210 C21A C26B .8(3) no
C29 C210 C21A C211 -174.68(17) no
C27 C26B C21A C210 -.4(3) no
C26A C26B C21A C210 178.77(15) no
C27 C26B C21A C211 175.16(16) no
C26A C26B C21A C211 -5.7(2) y
C210 C21A C211 C212 -158.24(16) no
C26B C21A C211 C212 26.3(2) y
C21A C211 C212 C22A -33.6(2) y
N26 C26A C22A C212 172.45(16) no
C26B C26A C22A C212 -2.5(3) y
N26 C26A C22A C213 -.9(3) no
C26B C26A C22A C213 -175.79(15) no
C211 C212 C22A C26A 23.1(3) y
C211 C212 C22A C213 -163.06(15) no
N214 C213 C22A C26A 2.0(2) no
N214 C213 C22A C212 -171.79(14) no
N26 C25A N214 C42A 178.71(17) no
S25 C25A N214 C42A -1.88(19) no
N26 C25A N214 C213 -3.8(3) no
S25 C25A N214 C213 175.62(12) no
C21 C42A N214 C25A -176.01(17) no
C24A C42A N214 C25A 2.3(2) no
C21 C42A N214 C213 6.6(3) no
C24A C42A N214 C213 -175.09(15) no
C22A C213 N214 C25A .0(2) no
C22A C213 N214 C42A 177.27(15) no

loop_
_cod_related_entry_id
_cod_related_entry_database
_cod_related_entry_code
1 ChemSpider 9998187
